data_1008805
loop_
_publ_author_name
'Norlund Christensen, A'
'Frost Jensen, A'
'Kruse Themsen, B'
'Gronbaek Hazell, R'
'Hanfland, M'
'Dooryhee, E'

_publ_section_title
;
Structure investigations of the high-temperature phases of La2 Si2 O7,
Gd2 Si2 O7 and Sm2 Si2 O7
;
_journal_coden_ASTM ACHSE7
_journal_name_full 'Acta Chemica Scandinavica (43,1989-)'
_journal_page_first 1178
_journal_page_last 1185
_journal_paper_doi 10.3891/acta.chem.scand.51-1178
_journal_volume 51
_journal_year 1997
_chemical_formula_structural 'Sm2 (Si2 O7)'
_chemical_formula_sum 'O7 Si2 Sm2'
_chemical_name_systematic 'Disamarium disilicate'
_space_group_IT_number 2
_symmetry_cell_setting triclinic
_symmetry_Int_Tables_number 2
_symmetry_space_group_name_Hall '-P 1'
_symmetry_space_group_name_H-M 'P -1'
_cell_angle_alpha 91.08(2)
_cell_angle_beta 88.61(4)
_cell_angle_gamma 89.68(4)
_cell_formula_units_Z 4
_cell_length_a 8.553(5)
_cell_length_b 12.849(5)
_cell_length_c 5.392(2)
_cell_volume 592.3
_refine_ls_R_factor_all 0.077
_cod_database_code 1008805

loop_
_symmetry_equiv_pos_as_xyz
x,y,z
-x,-y,-z

loop_
_atom_site_aniso_label
_atom_site_aniso_U_11
_atom_site_aniso_U_12
_atom_site_aniso_U_13
_atom_site_aniso_U_22
_atom_site_aniso_U_23
_atom_site_aniso_U_33
Sm1 0.0095(6) 0.0005(4) 0.0020(4) 0.0057(5) 0.0001(4) 0.0061(5)
Sm2 0.0074(6) 0.0006(4) -0.0002(4) 0.0058(5) 0.0007(4) 0.0045(5)
Sm3 0.0089(6) -0.0005(4) -0.0013(4) 0.0070(5) -0.0017(4) 0.0066(5)
Sm4 0.0072(6) -0.0007(4) .0000(4) 0.0056(5) 0.0006(4) 0.0048(5)
Si1 0.0125(35) -0.0018(22) -0.0026(23) 0.0040(26) 0.0016(21) 0.0048(27)
Si2 0.0075(33) 0.0024(21) 0.0007(22) 0.0050(25) 0.0004(21) 0.0047(27)
Si3 0.0139(35) 0.0003(22) -0.0017(23) 0.0018(24) -0.0003(21) 0.0052(27)
Si4 0.0078(34) -0.0009(23) 0.0011(23) 0.0084(27) 0.0032(22) 0.0056(27)
O1 0.0076(90) -0.0047(64) -0.0058(62) 0.0169(82) -0.0021(64) 0.0080(77)
O2 0.0133(94) 0.0003(62) 0.0001(63) 0.0093(74) -0.0004(60) 0.0070(75)
O3 0.0059(84) 0.0009(58) -0.0105(56) 0.0131(73) -0.0034(56) .0000(65)
O4 0.0050(85) 0.0083(62) -0.0051(57) 0.0186(80) 0.0123(60) 0.0039(70)
O5 0.0093(92) 0.0001(62) 0.0067(65) 0.0111(77) 0.0035(64) 0.0133(82)
O6 0.0130(98) -0.0052(62) 0.0127(71) 0.0053(71) 0.0058(65) 0.0225(91)
O7 0.0160(99) -0.0018(60) -0.0114(73) 0.0006(65) -0.0006(64) 0.0237(94)
O8 0.0110(92) -0.0026(61) 0.0048(63) 0.0098(74) 0.0058(61) 0.0109(78)
O9 0.0026(83) 0.0016(57) 0.0024(61) 0.0093(71) -0.0064(62) 0.0140(82)
O10 0.0117(72) 0.0034(58) -0.0003(59) 0.0240(89) 0.0151(71) 0.0268(93)
O11 0.0214(109) 0.0016(72) 0.0014(67) 0.0184(88) 0.0017(64) 0.0036(74)
O12 0.0151(101) -0.0025(67) 0.0020(7) 0.0124(81) -0.0024(69) 0.0179(91)
O13 0.0159(100) -0.0103(72) 0.0027(66) 0.0205(89) -0.0032(66) 0.0062(77)
O14 0.0076(77) -0.0049(55) 0.0025(62) 0.0119(75) 0.0120(66) 0.0263(92)

loop_
_atom_site_label
_atom_site_type_symbol
_atom_site_symmetry_multiplicity
_atom_site_Wyckoff_symbol
_atom_site_fract_x
_atom_site_fract_y
_atom_site_fract_z
_atom_site_occupancy
_atom_site_attached_hydrogens
_atom_site_calc_flag
Sm1 Sm3+ 2 i 0.1854(1) 0.7678(1) 0.2418(2) 1. 0 d
Sm2 Sm3+ 2 i 0.4009(1) 0.5916(1) 0.7565(2) 1. 0 d
Sm3 Sm3+ 2 i 0.2987(1) 0.2662(1) 0.7568(2) 1. 0 d
Sm4 Sm3+ 2 i 0.1029(1) 0.0886(1) 0.2588(2) 1. 0 d
Si1 Si4+ 2 i -0.0029(8) 0.3201(4) 0.2804(11) 1. 0 d
Si2 Si4+ 2 i 0.2489(8) 0.9762(5) 0.7135(11) 1. 0 d
Si3 Si4+ 2 i 0.2459(8) 0.4794(5) 0.2158(11) 1. 0 d
Si4 Si4+ 2 i 0.5038(8) 0.8218(5) 0.7807(11) 1. 0 d
O1 O2- 2 i 0.3517(20) 0.4200(13) -0.0025(29) 1. 0 d
O2 O2- 2 i 0.1444(20) 0.9203(12) 0.4933(28) 1. 0 d
O3 O2- 2 i 0.0812(19) 0.2585(12) 0.5078(26) 1. 0 d
O4 O2- 2 i 0.8175(19) 0.3235(13) 0.3733(27) 1. 0 d
O5 O2- 2 i 0.0237(21) 0.2478(13) 0.0317(31) 1. 0 d
O6 O2- 2 i 0.4135(21) 0.7627(12) 0.0046(32) 1. 0 d
O7 O2- 2 i 0.2428(21) 0.0961(12) 0.6399(33) 1. 0 d
O8 O2- 2 i 0.6778(20) 0.8345(12) 0.8794(29) 1. 0 d
O9 O2- 2 i 0.2428(19) 0.5958(12) 0.1282(30) 1. 0 d
O10 O2- 2 i 0.0691(19) 0.4369(14) 0.2350(32) 1. 0 d
O11 O2- 2 i 0.3435(22) 0.4621(14) 0.4625(29) 1. 0 d
O12 O2- 2 i 0.4992(22) 0.7448(14) 0.5372(33) 1. 0 d
O13 O2- 2 i 0.1524(22) 0.9495(14) 0.9693(30) 1. 0 d
O14 O2- 2 i 0.4275(18) 0.9354(13) 0.7187(32) 1. 0 d

loop_
_atom_type_symbol
_atom_type_oxidation_number
Sm3+ 3.000
Si4+ 4.000
O2- -2.000
